data_2213648
loop_
_publ_author_name
'Rui-Dian Ma'
'Bao-Lei Wang'
'Zheng-Ming Li'
'Hai-Bin Song'

_publ_section_title
;
 Ethyl 2-[4-(5-methyl-1,3,4-oxadiazol-2-yl)phenoxy]propanoate
;
_journal_coeditor_code AT2286
_journal_issue 6
_journal_name_full 'Acta Crystallographica Section E'
_journal_page_first o2897
_journal_page_last o2897
_journal_paper_doi 10.1107/S160053680702168X
_journal_volume 63
_journal_year 2007
_chemical_formula_iupac 'C14 H16 N2 O4'
_chemical_formula_moiety 'C14 H16 N2 O4'
_chemical_formula_sum 'C14 H16 N2 O4'
_chemical_formula_weight 276.29
_chemical_name_systematic
;
Ethyl 2-[4-(5-methyl-1,3,4-oxadiazol-2-yl)phenoxy]propanoate
;
_space_group_IT_number 14
_symmetry_cell_setting monoclinic
_symmetry_space_group_name_Hall '-P 2ybc'
_symmetry_space_group_name_H-M 'P 1 21/c 1'
_atom_sites_solution_hydrogens geom
_atom_sites_solution_primary direct
_atom_sites_solution_secondary difmap
_audit_creation_method SHELXL-97
_cell_angle_alpha 90.00
_cell_angle_beta 91.190(9)
_cell_angle_gamma 90.00
_cell_formula_units_Z 4
_cell_length_a 15.7947(15)
_cell_length_b 7.8792(5)
_cell_length_c 10.8786(12)
_cell_measurement_reflns_used 3238
_cell_measurement_temperature 113(2)
_cell_measurement_theta_max 25.0
_cell_measurement_theta_min 2.6
_cell_volume 1353.5(2)
_computing_cell_refinement CrystalClear
_computing_data_collection 'CrystalClear (Rigaku, 1999)'
_computing_data_reduction CrystalClear
_computing_molecular_graphics 'SHELXTL (Bruker, 1999)'
_computing_publication_material 'CrystalStructure (Rigaku/MSC, 2005)'
_computing_structure_refinement 'SHELXL97 (Sheldrick, 1997)'
_computing_structure_solution 'SHELXS97 (Sheldrick, 1997)'
_diffrn_ambient_temperature 113(2)
_diffrn_detector_area_resol_mean 7.31
_diffrn_measured_fraction_theta_full 0.999
_diffrn_measured_fraction_theta_max 0.999
_diffrn_measurement_device_type 'Rigaku Saturn'
_diffrn_measurement_method \w
_diffrn_radiation_monochromator confocal
_diffrn_radiation_source 'rotating anode'
_diffrn_radiation_type MoK\a
_diffrn_radiation_wavelength 0.71070
_diffrn_reflns_av_R_equivalents 0.0462
_diffrn_reflns_av_sigmaI/netI 0.0454
_diffrn_reflns_limit_h_max 19
_diffrn_reflns_limit_h_min -19
_diffrn_reflns_limit_k_max 9
_diffrn_reflns_limit_k_min -9
_diffrn_reflns_limit_l_max 13
_diffrn_reflns_limit_l_min -13
_diffrn_reflns_number 13948
_diffrn_reflns_theta_full 26.00
_diffrn_reflns_theta_max 26.00
_diffrn_reflns_theta_min 2.58
_diffrn_standards_decay_% 0
_diffrn_standards_interval_count 0
_diffrn_standards_interval_time 0
_diffrn_standards_number 0
_exptl_absorpt_coefficient_mu 0.101
_exptl_absorpt_correction_T_max 0.9802
_exptl_absorpt_correction_T_min 0.9685
_exptl_absorpt_correction_type multi-scan
_exptl_absorpt_process_details '(Jacobson, 1998)'
_exptl_crystal_colour colourless
_exptl_crystal_density_diffrn 1.356
_exptl_crystal_density_method 'not measured'
_exptl_crystal_description prism
_exptl_crystal_F_000 584
_exptl_crystal_size_max 0.32
_exptl_crystal_size_mid 0.24
_exptl_crystal_size_min 0.20
_refine_diff_density_max 0.186
_refine_diff_density_min -0.179
_refine_ls_extinction_coef 0.013(3)
_refine_ls_extinction_expression Fc^*^=kFc[1+0.001xFc^2^\l^3^/sin(2\q)]^-1/4^
_refine_ls_extinction_method SHELXL97
_refine_ls_goodness_of_fit_ref 1.104
_refine_ls_hydrogen_treatment constr
_refine_ls_matrix_type full
_refine_ls_number_parameters 186
_refine_ls_number_reflns 2672
_refine_ls_number_restraints 0
_refine_ls_restrained_S_all 1.104
_refine_ls_R_factor_all 0.0593
_refine_ls_R_factor_gt 0.0485
_refine_ls_shift/su_max 0.000
_refine_ls_shift/su_mean 0.000
_refine_ls_structure_factor_coef Fsqd
_refine_ls_weighting_details 'calc w=1/[\s^2^(Fo^2^)+(0.0589P)^2^+0.2367P] where P=(Fo^2^+2Fc^2^)/3'
_refine_ls_weighting_scheme calc
_refine_ls_wR_factor_gt 0.1136
_refine_ls_wR_factor_ref 0.1207
_reflns_number_gt 2314
_reflns_number_total 2672
_reflns_threshold_expression I>2\s(I)
_cod_data_source_file at2286.cif
_cod_data_source_block I
_cod_original_sg_symbol_H-M 'P 21/c'
_cod_database_code 2213648
_cod_database_fobs_code 2213648

loop_
_symmetry_equiv_pos_as_xyz
'x, y, z'
'-x, y+1/2, -z+1/2'
'-x, -y, -z'
'x, -y-1/2, z-1/2'

loop_
_atom_site_type_symbol
_atom_site_label
_atom_site_fract_x
_atom_site_fract_y
_atom_site_fract_z
_atom_site_U_iso_or_equiv
_atom_site_adp_type
_atom_site_calc_flag
_atom_site_refinement_flags
_atom_site_occupancy
O O1 0.41602(7) 0.58798(14) 0.23101(10) 0.0254(3) Uani d . 1
O O2 0.77137(7) 0.62012(14) -0.04248(10) 0.0258(3) Uani d . 1
O O3 0.87322(8) 0.71131(15) 0.15754(11) 0.0326(3) Uani d . 1
O O4 0.90040(7) 0.43446(14) 0.19355(10) 0.0265(3) Uani d . 1
N N1 0.38260(9) 0.78071(19) 0.09044(13) 0.0287(4) Uani d . 1
N N2 0.30974(9) 0.74429(19) 0.15997(13) 0.0285(4) Uani d . 1
C C1 0.44251(10) 0.6862(2) 0.13514(14) 0.0234(4) Uani d . 1
C C2 0.33238(10) 0.6316(2) 0.23984(15) 0.0258(4) Uani d . 1
C C3 0.28137(11) 0.5489(2) 0.33429(16) 0.0326(4) Uani d . 1
H H3A 0.3095 0.5619 0.4149 0.049 Uiso calc R 1
H H3B 0.2753 0.4280 0.3150 0.049 Uiso calc R 1
H H3C 0.2252 0.6018 0.3359 0.049 Uiso calc R 1
C C4 0.52943(10) 0.6709(2) 0.09470(14) 0.0228(4) Uani d . 1
C C5 0.55561(11) 0.7610(2) -0.00833(15) 0.0266(4) Uani d . 1
H H5 0.5173 0.8355 -0.0497 0.032 Uiso calc R 1
C C6 0.63673(11) 0.7423(2) -0.05021(15) 0.0268(4) Uani d . 1
H H6 0.6541 0.8040 -0.1203 0.032 Uiso calc R 1
C C7 0.69356(10) 0.6328(2) 0.00992(14) 0.0223(4) Uani d . 1
C C8 0.66890(10) 0.5461(2) 0.11445(15) 0.0242(4) Uani d . 1
H H8 0.7079 0.4746 0.1573 0.029 Uiso calc R 1
C C9 0.58680(10) 0.5646(2) 0.15578(15) 0.0235(4) Uani d . 1
H H9 0.5696 0.5041 0.2265 0.028 Uiso calc R 1
C C10 0.82978(10) 0.4994(2) 0.00736(15) 0.0246(4) Uani d . 1
H H10 0.8006 0.3886 0.0212 0.030 Uiso calc R 1
C C11 0.89808(11) 0.4781(2) -0.08708(16) 0.0313(4) Uani d . 1
H H11A 0.8729 0.4329 -0.1634 0.047 Uiso calc R 1
H H11B 0.9413 0.3991 -0.0555 0.047 Uiso calc R 1
H H11C 0.9242 0.5884 -0.1034 0.047 Uiso calc R 1
C C12 0.86873(10) 0.5645(2) 0.12807(15) 0.0237(4) Uani d . 1
C C13 0.94262(11) 0.4775(2) 0.31044(15) 0.0284(4) Uani d . 1
H H13A 0.9739 0.5855 0.3016 0.034 Uiso calc R 1
H H13B 0.9840 0.3876 0.3328 0.034 Uiso calc R 1
C C14 0.87892(11) 0.4950(2) 0.41083(16) 0.0312(4) Uani d . 1
H H14A 0.9087 0.5080 0.4902 0.047 Uiso calc R 1
H H14B 0.8432 0.3933 0.4126 0.047 Uiso calc R 1
H H14C 0.8435 0.5950 0.3949 0.047 Uiso calc R 1

loop_
_atom_site_aniso_label
_atom_site_aniso_U_11
_atom_site_aniso_U_22
_atom_site_aniso_U_33
_atom_site_aniso_U_12
_atom_site_aniso_U_13
_atom_site_aniso_U_23
O1 0.0245(6) 0.0287(7) 0.0229(6) 0.0020(5) -0.0024(5) -0.0003(5)
O2 0.0232(6) 0.0299(7) 0.0243(6) 0.0000(5) -0.0027(5) 0.0044(5)
O3 0.0395(7) 0.0255(7) 0.0325(7) -0.0021(5) -0.0083(6) 0.0001(5)
O4 0.0286(6) 0.0278(7) 0.0228(6) 0.0025(5) -0.0036(5) 0.0001(5)
N1 0.0257(8) 0.0307(9) 0.0295(8) 0.0028(6) -0.0032(6) 0.0004(6)
N2 0.0250(8) 0.0325(9) 0.0280(8) 0.0013(6) -0.0028(6) -0.0024(6)
C1 0.0280(9) 0.0213(9) 0.0208(8) -0.0008(7) -0.0047(7) -0.0015(6)
C2 0.0246(9) 0.0289(10) 0.0237(9) 0.0011(7) -0.0057(7) -0.0070(7)
C3 0.0283(10) 0.0426(12) 0.0270(10) -0.0020(8) -0.0015(8) -0.0025(8)
C4 0.0263(9) 0.0213(9) 0.0207(8) 0.0000(6) -0.0053(7) -0.0036(6)
C5 0.0287(9) 0.0257(9) 0.0250(9) 0.0026(7) -0.0053(7) 0.0021(7)
C6 0.0311(10) 0.0279(10) 0.0212(9) -0.0022(7) -0.0035(7) 0.0040(7)
C7 0.0227(9) 0.0227(9) 0.0214(8) -0.0023(6) -0.0028(6) -0.0025(6)
C8 0.0259(9) 0.0231(9) 0.0235(9) 0.0007(7) -0.0054(7) 0.0002(7)
C9 0.0262(9) 0.0245(9) 0.0196(8) -0.0014(7) -0.0029(7) -0.0003(6)
C10 0.0219(9) 0.0257(9) 0.0260(9) 0.0003(7) -0.0033(7) 0.0008(7)
C11 0.0286(9) 0.0381(11) 0.0272(9) 0.0004(8) -0.0020(7) -0.0027(8)
C12 0.0206(8) 0.0272(10) 0.0232(9) 0.0000(6) 0.0003(7) 0.0020(7)
C13 0.0262(9) 0.0351(10) 0.0238(9) 0.0006(7) -0.0054(7) -0.0003(7)
C14 0.0336(10) 0.0346(10) 0.0254(9) 0.0005(8) 0.0000(8) -0.0021(8)

loop_
_atom_type_symbol
_atom_type_description
_atom_type_scat_dispersion_real
_atom_type_scat_dispersion_imag
_atom_type_scat_source
C C 0.0033 0.0016 'International Tables Vol C Tables 4.2.6.8 and 6.1.1.4'
H H 0.0000 0.0000 'International Tables Vol C Tables 4.2.6.8 and 6.1.1.4'
N N 0.0061 0.0033 'International Tables Vol C Tables 4.2.6.8 and 6.1.1.4'
O O 0.0106 0.0060 'International Tables Vol C Tables 4.2.6.8 and 6.1.1.4'

loop_
_geom_angle_atom_site_label_1
_geom_angle_atom_site_label_2
_geom_angle_atom_site_label_3
_geom_angle
C2 O1 C1 102.80(13)
C7 O2 C10 118.05(12)
C12 O4 C13 116.32(13)
C1 N1 N2 106.17(14)
C2 N2 N1 106.39(13)
N1 C1 O1 112.28(15)
N1 C1 C4 128.48(15)
O1 C1 C4 119.21(14)
N2 C2 O1 112.35(15)
N2 C2 C3 128.93(16)
O1 C2 C3 118.73(15)
C2 C3 H3A 109.5
C2 C3 H3B 109.5
H3A C3 H3B 109.5
C2 C3 H3C 109.5
H3A C3 H3C 109.5
H3B C3 H3C 109.5
C9 C4 C5 119.22(15)
C9 C4 C1 120.93(15)
C5 C4 C1 119.84(14)
C6 C5 C4 120.28(15)
C6 C5 H5 119.9
C4 C5 H5 119.9
C5 C6 C7 120.30(15)
C5 C6 H6 119.9
C7 C6 H6 119.9
O2 C7 C8 125.03(14)
O2 C7 C6 115.07(14)
C8 C7 C6 119.89(15)
C9 C8 C7 119.51(15)
C9 C8 H8 120.2
C7 C8 H8 120.2
C8 C9 C4 120.75(15)
C8 C9 H9 119.6
C4 C9 H9 119.6
O2 C10 C11 106.30(13)
O2 C10 C12 110.42(13)
C11 C10 C12 109.92(13)
O2 C10 H10 110.0
C11 C10 H10 110.0
C12 C10 H10 110.0
C10 C11 H11A 109.5
C10 C11 H11B 109.5
H11A C11 H11B 109.5
C10 C11 H11C 109.5
H11A C11 H11C 109.5
H11B C11 H11C 109.5
O3 C12 O4 125.11(15)
O3 C12 C10 124.98(15)
O4 C12 C10 109.85(14)
O4 C13 C14 110.61(14)
O4 C13 H13A 109.5
C14 C13 H13A 109.5
O4 C13 H13B 109.5
C14 C13 H13B 109.5
H13A C13 H13B 108.1
C13 C14 H14A 109.5
C13 C14 H14B 109.5
H14A C14 H14B 109.5
C13 C14 H14C 109.5
H14A C14 H14C 109.5
H14B C14 H14C 109.5

loop_
_geom_bond_atom_site_label_1
_geom_bond_atom_site_label_2
_geom_bond_distance
O1 C2 1.3704(19)
O1 C1 1.3710(19)
O2 C7 1.3691(19)
O2 C10 1.4246(19)
O3 C12 1.202(2)
O4 C12 1.3391(19)
O4 C13 1.4633(19)
N1 C1 1.291(2)
N1 N2 1.419(2)
N2 C2 1.288(2)
C1 C4 1.455(2)
C2 C3 1.471(2)
C3 H3A 0.9800
C3 H3B 0.9800
C3 H3C 0.9800
C4 C9 1.393(2)
C4 C5 1.396(2)
C5 C6 1.377(2)
C5 H5 0.9500
C6 C7 1.397(2)
C6 H6 0.9500
C7 C8 1.389(2)
C8 C9 1.389(2)
C8 H8 0.9500
C9 H9 0.9500
C10 C11 1.514(2)
C10 C12 1.527(2)
C10 H10 1.0000
C11 H11A 0.9800
C11 H11B 0.9800
C11 H11C 0.9800
C13 C14 1.506(2)
C13 H13A 0.9900
C13 H13B 0.9900
C14 H14A 0.9800
C14 H14B 0.9800
C14 H14C 0.9800

loop_
_geom_hbond_atom_site_label_D
_geom_hbond_atom_site_label_H
_geom_hbond_atom_site_label_A
_geom_hbond_site_symmetry_A
_geom_hbond_distance_DH
_geom_hbond_distance_HA
_geom_hbond_distance_DA
_geom_hbond_angle_DHA
C3 H3A N1 4_576 0.98 2.53 3.455(2) 156

loop_
_geom_torsion_atom_site_label_1
_geom_torsion_atom_site_label_2
_geom_torsion_atom_site_label_3
_geom_torsion_atom_site_label_4
_geom_torsion
C1 N1 N2 C2 0.00(17)
N2 N1 C1 O1 -0.33(18)
N2 N1 C1 C4 178.06(15)
C2 O1 C1 N1 0.51(17)
C2 O1 C1 C4 -178.05(13)
N1 N2 C2 O1 0.32(18)
N1 N2 C2 C3 -179.63(16)
C1 O1 C2 N2 -0.50(17)
C1 O1 C2 C3 179.46(14)
N1 C1 C4 C9 178.51(16)
O1 C1 C4 C9 -3.2(2)
N1 C1 C4 C5 -2.9(3)
O1 C1 C4 C5 175.41(14)
C9 C4 C5 C6 1.2(2)
C1 C4 C5 C6 -177.42(15)
C4 C5 C6 C7 0.1(2)
C10 O2 C7 C8 5.2(2)
C10 O2 C7 C6 -174.42(14)
C5 C6 C7 O2 177.83(14)
C5 C6 C7 C8 -1.8(2)
O2 C7 C8 C9 -177.37(14)
C6 C7 C8 C9 2.2(2)
C7 C8 C9 C4 -0.9(2)
C5 C4 C9 C8 -0.8(2)
C1 C4 C9 C8 177.84(14)
C7 O2 C10 C11 164.65(13)
C7 O2 C10 C12 -76.17(17)
C13 O4 C12 O3 0.7(2)
C13 O4 C12 C10 178.02(12)
O2 C10 C12 O3 -23.0(2)
C11 C10 C12 O3 94.0(2)
O2 C10 C12 O4 159.74(13)
C11 C10 C12 O4 -83.30(17)
C12 O4 C13 C14 83.97(17)
